data_2211698
loop_
_publ_author_name
'Liu, Y.-F.'
'Xia, H.-T.'
'Yang, S.-P.'
'Wang, D.-Q.'

_publ_section_title Tris(nitrato-\k^2^<i>O</i>,<i>O</i>')bis(1,10-phenanthroline-\k^2^<i>N</i>,<i>N</i>')ytterbium(III)
_journal_coeditor_code AT2172
_journal_issue 1
_journal_name_full 'Acta Crystallographica Section E'
_journal_page_first m12
_journal_page_last m14
_journal_paper_doi 10.1107/S1600536806051105
_journal_volume 63
_journal_year 2007
_chemical_formula_iupac '[Yb (N O3)3 (C12 H8 N2)2]'
_chemical_formula_moiety 'C24 H16 N7 O9 Yb'
_chemical_formula_sum 'C24 H16 N7 O9 Yb'
_chemical_formula_weight 719.48
_chemical_name_systematic
;
Tris(nitrato-\k^2^O,O')bis(1,10-phenanthroline-\k^2^N,N')ytterbium(III)
;
_space_group_IT_number 15
_symmetry_cell_setting monoclinic
_symmetry_space_group_name_Hall '-C 2yc'
_symmetry_space_group_name_H-M 'C 1 2/c 1'
_atom_sites_solution_hydrogens geom
_atom_sites_solution_primary direct
_atom_sites_solution_secondary difmap
_audit_creation_method SHELXL97
_cell_angle_alpha 90.00
_cell_angle_beta 93.687(2)
_cell_angle_gamma 90.00
_cell_formula_units_Z 4
_cell_length_a 9.456(2)
_cell_length_b 15.451(3)
_cell_length_c 17.104(3)
_cell_measurement_reflns_used 2949
_cell_measurement_temperature 298(2)
_cell_measurement_theta_max 26.224
_cell_measurement_theta_min 2.387
_cell_volume 2493.8(8)
_computing_cell_refinement SMART
_computing_data_collection 'SMART (Siemens, 1996)'
_computing_data_reduction 'SAINT (Siemens, 1996)'
_computing_molecular_graphics 'SHELXTL (Sheldrick, 1997b)'
_computing_publication_material SHELXTL
_computing_structure_refinement 'SHELXL97 (Sheldrick, 1997a)'
_computing_structure_solution 'SHELXS97 (Sheldrick, 1997a)'
_diffrn_ambient_temperature 298(2)
_diffrn_measured_fraction_theta_full 0.979
_diffrn_measured_fraction_theta_max 0.979
_diffrn_measurement_device_type 'Bruker SMART CCD area-detector'
_diffrn_measurement_method '\f and \w'
_diffrn_radiation_monochromator graphite
_diffrn_radiation_source 'fine-focus sealed tube'
_diffrn_radiation_type MoK\a
_diffrn_radiation_wavelength 0.71073
_diffrn_reflns_av_R_equivalents 0.0402
_diffrn_reflns_av_sigmaI/netI 0.0458
_diffrn_reflns_limit_h_max 10
_diffrn_reflns_limit_h_min -11
_diffrn_reflns_limit_k_max 18
_diffrn_reflns_limit_k_min -15
_diffrn_reflns_limit_l_max 18
_diffrn_reflns_limit_l_min -20
_diffrn_reflns_number 6189
_diffrn_reflns_theta_full 25.01
_diffrn_reflns_theta_max 25.01
_diffrn_reflns_theta_min 2.39
_diffrn_standards_decay_% 0
_diffrn_standards_number 0
_exptl_absorpt_coefficient_mu 3.820
_exptl_absorpt_correction_T_max 0.7012
_exptl_absorpt_correction_T_min 0.2725
_exptl_absorpt_correction_type multi-scan
_exptl_absorpt_process_details '(SADABS; Sheldrick, 1996)'
_exptl_crystal_colour yellow
_exptl_crystal_density_diffrn 1.916
_exptl_crystal_density_method 'not measured'
_exptl_crystal_description block
_exptl_crystal_F_000 1404
_exptl_crystal_size_max 0.46
_exptl_crystal_size_mid 0.16
_exptl_crystal_size_min 0.10
_refine_diff_density_max 1.003
_refine_diff_density_min -0.682
_refine_ls_extinction_method none
_refine_ls_goodness_of_fit_ref 1.040
_refine_ls_hydrogen_treatment constr
_refine_ls_matrix_type full
_refine_ls_number_parameters 187
_refine_ls_number_reflns 2162
_refine_ls_number_restraints 48
_refine_ls_restrained_S_all 1.157
_refine_ls_R_factor_all 0.0403
_refine_ls_R_factor_gt 0.0328
_refine_ls_shift/su_max 0.001
_refine_ls_shift/su_mean 0.000
_refine_ls_structure_factor_coef Fsqd
_refine_ls_weighting_details 'calc w = 1/[\s^2^(Fo^2^)+(0.044P)^2^+0.0077P] where P=(Fo^2^+2Fc^2^)/3'
_refine_ls_weighting_scheme calc
_refine_ls_wR_factor_gt 0.0748
_refine_ls_wR_factor_ref 0.0787
_reflns_number_gt 1885
_reflns_number_total 2162
_reflns_threshold_expression I>2\s(I)
_cod_data_source_file at2172.cif
_cod_data_source_block I
_cod_original_sg_symbol_H-M 'C 2/c'
_cod_database_code 2211698
_cod_database_fobs_code 2211698

loop_
_symmetry_equiv_pos_as_xyz
'x, y, z'
'-x, y, -z+1/2'
'x+1/2, y+1/2, z'
'-x+1/2, y+1/2, -z+1/2'
'-x, -y, -z'
'x, -y, z-1/2'
'-x+1/2, -y+1/2, -z'
'x+1/2, -y+1/2, z-1/2'

loop_
_atom_site_type_symbol
_atom_site_label
_atom_site_fract_x
_atom_site_fract_y
_atom_site_fract_z
_atom_site_U_iso_or_equiv
_atom_site_adp_type
_atom_site_calc_flag
_atom_site_refinement_flags
_atom_site_occupancy
Yb Yb1 0.5000 0.61150(2) 0.7500 0.03514(15) Uani d S 1
N N1 0.6266(6) 0.5849(3) 0.6021(3) 0.0463(13) Uani d . 1
N N2 0.5000 0.4283(6) 0.7500 0.070(3) Uani d S 1
N N3 0.4766(6) 0.7479(3) 0.8302(3) 0.0495(13) Uani d . 1
N N4 0.7217(5) 0.6571(4) 0.8203(3) 0.0489(13) Uani d . 1
O O1 0.7012(5) 0.6019(3) 0.6641(3) 0.0557(12) Uani d . 1
O O2 0.4980(4) 0.5693(3) 0.6118(3) 0.0508(11) Uani d . 1
O O3 0.6759(6) 0.5873(4) 0.5387(3) 0.0744(16) Uani d . 1
O O4 0.3890(6) 0.4720(3) 0.7386(3) 0.0689(14) Uani d . 1
O O5 0.5000 0.3496(5) 0.7500 0.105(3) Uani d S 1
C C1 0.3567(9) 0.7902(5) 0.8357(4) 0.068(2) Uani d . 1
H H1 0.2757 0.7679 0.8092 0.082 Uiso calc R 1
C C2 0.3432(14) 0.8659(6) 0.8785(6) 0.095(3) Uani d U 1
H H2 0.2560 0.8928 0.8827 0.113 Uiso calc R 1
C C3 0.4633(16) 0.8979(6) 0.9133(6) 0.102(3) Uani d U 1
H H3 0.4581 0.9495 0.9410 0.122 Uiso calc R 1
C C4 0.5958(12) 0.8582(6) 0.9103(5) 0.083(3) Uani d U 1
C C5 0.5967(9) 0.7797(4) 0.8673(4) 0.059(2) Uani d . 1
C C6 0.7252(8) 0.7322(5) 0.8630(4) 0.060(2) Uani d . 1
C C7 0.8521(10) 0.7627(7) 0.9022(4) 0.082(3) Uani d U 1
C C8 0.9682(11) 0.7139(8) 0.8988(5) 0.095(3) Uani d U 1
H H8 1.0526 0.7332 0.9238 0.114 Uiso calc R 1
C C9 0.9672(9) 0.6371(8) 0.8599(5) 0.088(3) Uani d U 1
H H9 1.0482 0.6029 0.8600 0.105 Uiso calc R 1
C C10 0.8394(8) 0.6105(6) 0.8191(4) 0.070(2) Uani d . 1
H H10 0.8380 0.5591 0.7908 0.085 Uiso calc R 1
C C11 0.7269(16) 0.8856(6) 0.9481(6) 0.105(4) Uani d U 1
H H11 0.7278 0.9361 0.9777 0.126 Uiso calc R 1
C C12 0.8447(13) 0.8440(7) 0.9435(5) 0.102(3) Uani d U 1
H H12 0.9273 0.8672 0.9676 0.123 Uiso calc R 1

loop_
_atom_site_aniso_label
_atom_site_aniso_U_11
_atom_site_aniso_U_22
_atom_site_aniso_U_33
_atom_site_aniso_U_12
_atom_site_aniso_U_13
_atom_site_aniso_U_23
Yb1 0.0255(2) 0.0408(2) 0.0380(2) 0.000 -0.00690(14) 0.000
N1 0.045(3) 0.052(3) 0.042(3) 0.013(2) 0.002(3) 0.003(2)
N2 0.108(9) 0.049(5) 0.056(6) 0.000 0.027(6) 0.000
N3 0.065(4) 0.046(3) 0.038(3) 0.007(3) -0.002(3) 0.000(2)
N4 0.035(3) 0.075(4) 0.036(3) -0.006(3) -0.006(2) 0.009(3)
O1 0.034(2) 0.094(4) 0.039(3) 0.002(2) -0.0018(19) -0.001(2)
O2 0.035(2) 0.058(3) 0.058(3) 0.004(2) -0.006(2) -0.006(2)
O3 0.085(4) 0.095(4) 0.046(3) 0.020(3) 0.023(3) 0.006(3)
O4 0.065(3) 0.060(3) 0.081(4) -0.016(3) 0.004(3) -0.011(3)
O5 0.183(11) 0.038(4) 0.100(7) 0.000 0.042(7) 0.000
C1 0.097(6) 0.065(5) 0.042(4) 0.033(4) 0.000(4) -0.002(4)
C2 0.136(8) 0.078(5) 0.069(5) 0.038(5) 0.002(5) -0.001(4)
C3 0.165(9) 0.064(5) 0.076(6) 0.011(6) 0.000(6) -0.004(4)
C4 0.131(7) 0.070(5) 0.046(4) -0.029(5) -0.012(4) 0.000(4)
C5 0.096(6) 0.046(4) 0.034(4) -0.020(4) -0.009(4) 0.006(3)
C6 0.074(5) 0.073(5) 0.030(4) -0.043(4) -0.010(3) 0.012(3)
C7 0.084(6) 0.113(6) 0.046(4) -0.051(5) -0.015(4) 0.017(4)
C8 0.071(6) 0.144(8) 0.068(5) -0.044(6) -0.016(4) 0.034(6)
C9 0.040(4) 0.157(8) 0.067(5) 0.001(5) 0.007(4) 0.045(5)
C10 0.032(4) 0.129(8) 0.050(4) 0.001(4) -0.005(3) 0.016(4)
C11 0.160(9) 0.088(6) 0.064(5) -0.062(6) -0.004(6) -0.004(5)
C12 0.125(7) 0.124(7) 0.055(5) -0.085(6) -0.014(5) -0.003(5)

loop_
_atom_type_symbol
_atom_type_description
_atom_type_scat_dispersion_real
_atom_type_scat_dispersion_imag
_atom_type_scat_source
C C 0.0033 0.0016 'International Tables Vol C Tables 4.2.6.8 and 6.1.1.4'
H H 0.0000 0.0000 'International Tables Vol C Tables 4.2.6.8 and 6.1.1.4'
N N 0.0061 0.0033 'International Tables Vol C Tables 4.2.6.8 and 6.1.1.4'
O O 0.0106 0.0060 'International Tables Vol C Tables 4.2.6.8 and 6.1.1.4'
Yb Yb -0.3850 5.5486 'International Tables Vol C Tables 4.2.6.8 and 6.1.1.4'

loop_
_geom_angle_atom_site_label_1
_geom_angle_atom_site_label_2
_geom_angle_atom_site_label_3
_geom_angle_site_symmetry_1
_geom_angle_site_symmetry_3
_geom_angle
O4 Yb1 O4 . 2_656 52.1(3)
O4 Yb1 O2 . . 72.93(17)
O4 Yb1 O2 2_656 . 79.39(17)
O4 Yb1 O2 . 2_656 79.39(17)
O4 Yb1 O2 2_656 2_656 72.93(17)
O2 Yb1 O2 . 2_656 149.2(2)
O4 Yb1 N4 . . 130.82(19)
O4 Yb1 N4 2_656 . 82.13(19)
O2 Yb1 N4 . . 120.18(15)
O2 Yb1 N4 2_656 . 69.52(15)
O4 Yb1 N4 . 2_656 82.13(19)
O4 Yb1 N4 2_656 2_656 130.82(19)
O2 Yb1 N4 . 2_656 69.52(15)
O2 Yb1 N4 2_656 2_656 120.18(15)
N4 Yb1 N4 . 2_656 146.6(3)
O4 Yb1 O1 . 2_656 69.33(17)
O4 Yb1 O1 2_656 2_656 104.25(17)
O2 Yb1 O1 . 2_656 126.62(15)
O2 Yb1 O1 2_656 2_656 51.09(15)
N4 Yb1 O1 . 2_656 112.98(16)
N4 Yb1 O1 2_656 2_656 69.13(16)
O4 Yb1 O1 . . 104.25(17)
O4 Yb1 O1 2_656 . 69.33(17)
O2 Yb1 O1 . . 51.09(15)
O2 Yb1 O1 2_656 . 126.62(15)
N4 Yb1 O1 . . 69.13(16)
N4 Yb1 O1 2_656 . 112.98(16)
O1 Yb1 O1 2_656 . 173.2(2)
O4 Yb1 N3 . . 137.61(19)
O4 Yb1 N3 2_656 . 139.15(18)
O2 Yb1 N3 . . 138.45(16)
O2 Yb1 N3 2_656 . 72.19(16)
N4 Yb1 N3 . . 66.22(19)
N4 Yb1 N3 2_656 . 85.68(18)
O1 Yb1 N3 2_656 . 68.38(17)
O1 Yb1 N3 . . 117.87(17)
O4 Yb1 N3 . 2_656 139.15(18)
O4 Yb1 N3 2_656 2_656 137.61(19)
O2 Yb1 N3 . 2_656 72.19(16)
O2 Yb1 N3 2_656 2_656 138.45(16)
N4 Yb1 N3 . 2_656 85.68(18)
N4 Yb1 N3 2_656 2_656 66.22(19)
O1 Yb1 N3 2_656 2_656 117.87(17)
O1 Yb1 N3 . 2_656 68.38(17)
N3 Yb1 N3 . 2_656 67.3(2)
O4 Yb1 N1 . 2_656 74.97(16)
O4 Yb1 N1 2_656 2_656 90.26(17)
O2 Yb1 N1 . 2_656 145.75(14)
O2 Yb1 N1 2_656 2_656 25.58(14)
N4 Yb1 N1 . 2_656 90.05(15)
N4 Yb1 N1 2_656 2_656 94.63(16)
O1 Yb1 N1 2_656 2_656 25.70(15)
O1 Yb1 N1 . 2_656 152.15(15)
N3 Yb1 N1 . 2_656 65.75(16)
N3 Yb1 N1 2_656 2_656 130.30(16)
O3 N1 O2 . . 123.7(6)
O3 N1 O1 . . 121.4(6)
O2 N1 O1 . . 114.9(5)
O5 N2 O4 . 2_656 122.6(4)
O5 N2 O4 . . 122.6(4)
O4 N2 O4 2_656 . 114.8(8)
C1 N3 C5 . . 119.1(6)
C1 N3 Yb1 . . 123.8(5)
C5 N3 Yb1 . . 117.0(5)
C10 N4 C6 . . 118.5(6)
C10 N4 Yb1 . . 121.8(5)
C6 N4 Yb1 . . 119.7(4)
N1 O1 Yb1 . . 95.8(4)
N1 O2 Yb1 . . 97.3(3)
N2 O4 Yb1 . . 96.5(5)
N3 C1 C2 . . 124.3(9)
N3 C1 H1 . . 117.9
C2 C1 H1 . . 117.9
C3 C2 C1 . . 116.1(10)
C3 C2 H2 . . 122.0
C1 C2 H2 . . 122.0
C2 C3 C4 . . 123.9(9)
C2 C3 H3 . . 118.1
C4 C3 H3 . . 118.1
C3 C4 C5 . . 115.3(9)
C3 C4 C11 . . 127.5(10)
C5 C4 C11 . . 117.1(11)
N3 C5 C4 . . 121.3(8)
N3 C5 C6 . . 118.7(6)
C4 C5 C6 . . 120.0(7)
N4 C6 C7 . . 121.6(8)
N4 C6 C5 . . 118.2(6)
C7 C6 C5 . . 120.2(8)
C8 C7 C6 . . 117.7(9)
C8 C7 C12 . . 125.3(9)
C6 C7 C12 . . 117.0(10)
C7 C8 C9 . . 122.3(9)
C7 C8 H8 . . 118.9
C9 C8 H8 . . 118.9
C8 C9 C10 . . 118.2(9)
C8 C9 H9 . . 120.9
C10 C9 H9 . . 120.9
N4 C10 C9 . . 121.6(9)
N4 C10 H10 . . 119.2
C9 C10 H10 . . 119.2
C12 C11 C4 . . 123.6(10)
C12 C11 H11 . . 118.2
C4 C11 H11 . . 118.2
C11 C12 C7 . . 122.0(9)
C11 C12 H12 . . 119.0
C7 C12 H12 . . 119.0

loop_
_geom_bond_atom_site_label_1
_geom_bond_atom_site_label_2
_geom_bond_site_symmetry_2
_geom_bond_distance
_geom_bond_publ_flag
Yb1 O4 . 2.400(5) y
Yb1 O4 2_656 2.400(5) y
Yb1 O2 . 2.451(4) y
Yb1 O2 2_656 2.451(4) y
Yb1 N4 . 2.452(5) y
Yb1 N4 2_656 2.452(5) y
Yb1 O1 2_656 2.481(5) y
Yb1 O1 . 2.481(5) y
Yb1 N3 . 2.533(5) y
Yb1 N3 2_656 2.533(5) y
Yb1 N1 2_656 2.896(5) ?
N1 O3 . 1.209(7) ?
N1 O2 . 1.261(7) ?
N1 O1 . 1.263(7) ?
N2 O5 . 1.217(12) ?
N2 O4 2_656 1.252(7) ?
N2 O4 . 1.252(6) ?
N3 C1 . 1.317(9) ?
N3 C5 . 1.356(9) ?
N4 C10 . 1.327(9) ?
N4 C6 . 1.370(9) ?
C1 C2 . 1.390(11) ?
C1 H1 . 0.9300 ?
C2 C3 . 1.342(17) ?
C2 H2 . 0.9300 ?
C3 C4 . 1.398(16) ?
C3 H3 . 0.9300 ?
C4 C5 . 1.420(11) ?
C4 C11 . 1.424(16) ?
C5 C6 . 1.425(11) ?
C6 C7 . 1.418(10) ?
C7 C8 . 1.336(14) ?
C7 C12 . 1.445(14) ?
C8 C9 . 1.361(14) ?
C8 H8 . 0.9300 ?
C9 C10 . 1.416(12) ?
C9 H9 . 0.9300 ?
C10 H10 . 0.9300 ?
C11 C12 . 1.293(16) ?
C11 H11 . 0.9300 ?
C12 H12 . 0.9300 ?

loop_
_geom_hbond_atom_site_label_D
_geom_hbond_atom_site_label_H
_geom_hbond_atom_site_label_A
_geom_hbond_site_symmetry_A
_geom_hbond_distance_DH
_geom_hbond_distance_HA
_geom_hbond_distance_DA
_geom_hbond_angle_DHA
C12 H12 O3 8_566 0.93 2.67 3.595(12) 172.7
C12 H12 O2 8_566 0.93 2.70 3.412(10) 134.1
C9 H9 O1 2_756 0.93 2.43 3.234(9) 144.5
C11 H11 O3 4_656 0.93 2.53 3.253(10) 134.9
C2 H2 O4 4_556 0.93 2.71 3.309(11) 123.4

loop_
_geom_torsion_atom_site_label_1
_geom_torsion_atom_site_label_2
_geom_torsion_atom_site_label_3
_geom_torsion_atom_site_label_4
_geom_torsion_site_symmetry_1
_geom_torsion
O4 Yb1 N3 C1 . -53.4(6)
O4 Yb1 N3 C1 2_656 -136.2(5)
O2 Yb1 N3 C1 . 72.0(6)
O2 Yb1 N3 C1 2_656 -103.7(5)
N4 Yb1 N3 C1 . -178.6(6)
N4 Yb1 N3 C1 2_656 19.9(5)
O1 Yb1 N3 C1 2_656 -49.3(5)
O1 Yb1 N3 C1 . 133.7(5)
N3 Yb1 N3 C1 2_656 85.9(5)
N1 Yb1 N3 C1 2_656 -77.1(5)
O4 Yb1 N3 C5 . 128.8(4)
O4 Yb1 N3 C5 2_656 45.9(5)
O2 Yb1 N3 C5 . -105.8(4)
O2 Yb1 N3 C5 2_656 78.5(4)
N4 Yb1 N3 C5 . 3.5(4)
N4 Yb1 N3 C5 2_656 -157.9(4)
O1 Yb1 N3 C5 2_656 132.9(5)
O1 Yb1 N3 C5 . -44.1(5)
N3 Yb1 N3 C5 2_656 -91.9(5)
N1 Yb1 N3 C5 2_656 105.1(4)
O4 Yb1 N4 C10 . 42.9(6)
O4 Yb1 N4 C10 2_656 22.6(5)
O2 Yb1 N4 C10 . -50.2(5)
O2 Yb1 N4 C10 2_656 97.3(5)
N4 Yb1 N4 C10 2_656 -148.6(5)
O1 Yb1 N4 C10 2_656 124.8(5)
O1 Yb1 N4 C10 . -48.2(5)
N3 Yb1 N4 C10 . 176.2(5)
N3 Yb1 N4 C10 2_656 -116.7(5)
N1 Yb1 N4 C10 2_656 112.9(5)
O4 Yb1 N4 C6 . -136.3(4)
O4 Yb1 N4 C6 2_656 -156.6(5)
O2 Yb1 N4 C6 . 130.6(4)
O2 Yb1 N4 C6 2_656 -81.9(4)
N4 Yb1 N4 C6 2_656 32.2(4)
O1 Yb1 N4 C6 2_656 -54.4(5)
O1 Yb1 N4 C6 . 132.6(5)
N3 Yb1 N4 C6 . -3.0(4)
N3 Yb1 N4 C6 2_656 64.1(4)
N1 Yb1 N4 C6 2_656 -66.3(4)
O3 N1 O1 Yb1 . 168.2(5)
O2 N1 O1 Yb1 . -8.9(5)
O4 Yb1 O1 N1 . 58.9(4)
O4 Yb1 O1 N1 2_656 98.3(4)
O2 Yb1 O1 N1 . 5.4(3)
O2 Yb1 O1 N1 2_656 146.1(3)
N4 Yb1 O1 N1 . -172.4(4)
N4 Yb1 O1 N1 2_656 -28.5(4)
N3 Yb1 O1 N1 . -126.0(3)
N3 Yb1 O1 N1 2_656 -78.7(4)
N1 Yb1 O1 N1 2_656 143.6(5)
O3 N1 O2 Yb1 . -168.0(5)
O1 N1 O2 Yb1 . 9.1(5)
O4 Yb1 O2 N1 . -130.7(4)
O4 Yb1 O2 N1 2_656 -77.3(4)
O2 Yb1 O2 N1 2_656 -103.6(3)
N4 Yb1 O2 N1 . -3.0(4)
N4 Yb1 O2 N1 2_656 141.5(4)
O1 Yb1 O2 N1 2_656 -177.2(3)
O1 Yb1 O2 N1 . -5.4(3)
N3 Yb1 O2 N1 . 84.3(4)
N3 Yb1 O2 N1 2_656 70.9(4)
N1 Yb1 O2 N1 2_656 -151.8(4)
O5 N2 O4 Yb1 . 180.0
O4 N2 O4 Yb1 2_656 0.0000(10)
O4 Yb1 O4 N2 2_656 0.0
O2 Yb1 O4 N2 . 89.7(3)
O2 Yb1 O4 N2 2_656 -76.5(3)
N4 Yb1 O4 N2 . -25.8(4)
N4 Yb1 O4 N2 2_656 160.6(3)
O1 Yb1 O4 N2 2_656 -128.8(3)
O1 Yb1 O4 N2 . 48.8(3)
N3 Yb1 O4 N2 . -124.7(3)
N3 Yb1 O4 N2 2_656 122.1(3)
N1 Yb1 O4 N2 2_656 -102.4(3)
C5 N3 C1 C2 . -1.1(11)
Yb1 N3 C1 C2 . -178.8(6)
N3 C1 C2 C3 . 2.6(14)
C1 C2 C3 C4 . -2.0(16)
C2 C3 C4 C5 . -0.1(15)
C2 C3 C4 C11 . -177.1(10)
C1 N3 C5 C4 . -1.2(10)
Yb1 N3 C5 C4 . 176.7(5)
C1 N3 C5 C6 . 178.2(6)
Yb1 N3 C5 C6 . -3.9(7)
C3 C4 C5 N3 . 1.8(11)
C11 C4 C5 N3 . 179.1(7)
C3 C4 C5 C6 . -177.6(7)
C11 C4 C5 C6 . -0.3(11)
C10 N4 C6 C7 . 3.1(9)
Yb1 N4 C6 C7 . -177.7(5)
C10 N4 C6 C5 . -176.9(6)
Yb1 N4 C6 C5 . 2.3(7)
N3 C5 C6 N4 . 1.2(9)
C4 C5 C6 N4 . -179.4(6)
N3 C5 C6 C7 . -178.8(6)
C4 C5 C6 C7 . 0.6(10)
N4 C6 C7 C8 . -2.5(11)
C5 C6 C7 C8 . 177.5(7)
N4 C6 C7 C12 . 178.1(7)
C5 C6 C7 C12 . -1.9(10)
C6 C7 C8 C9 . -0.5(13)
C12 C7 C8 C9 . 178.8(8)
C7 C8 C9 C10 . 2.8(13)
C6 N4 C10 C9 . -0.8(10)
Yb1 N4 C10 C9 . -179.9(5)
C8 C9 C10 N4 . -2.1(12)
C3 C4 C11 C12 . 178.6(10)
C5 C4 C11 C12 . 1.6(15)
C4 C11 C12 C7 . -3.2(17)
C8 C7 C12 C11 . -176.1(10)
C6 C7 C12 C11 . 3.3(14)
